data_4125364
loop_
_publ_author_name
'Metrano, Anthony J.'
'Abascal, Nadia C.'
'Mercado, Brandon Q.'
'Paulson, Eric K.'
'Hurtley, Anna E.'
'Miller, Scott J.'

_publ_section_title
;
 Diversity of Secondary Structure in Catalytic Peptides with
 \b-Turn-Biased Sequences.
;
_journal_issue 1
_journal_name_full 'Journal of the American Chemical Society'
_journal_page_first 492
_journal_page_last 516
_journal_paper_doi 10.1021/jacs.6b11348
_journal_volume 139
_journal_year 2017
_chemical_absolute_configuration ad
_chemical_formula_moiety 'C33 H50 N4 O7 S'
_chemical_formula_sum 'C33 H50 N4 O7 S'
_chemical_formula_weight 646.83
_space_group_crystal_system orthorhombic
_space_group_IT_number 19
_space_group_name_Hall 'P 2ac 2ab'
_space_group_name_H-M_alt 'P 21 21 21'
_symmetry_space_group_name_Hall 'P 2ac 2ab'
_symmetry_space_group_name_H-M 'P 21 21 21'
_atom_sites_solution_hydrogens mixed
_atom_sites_solution_primary direct
_atom_sites_solution_secondary difmap
_audit_creation_method SHELXL-2014/7
_cell_angle_alpha 90
_cell_angle_beta 90
_cell_angle_gamma 90
_cell_formula_units_Z 4
_cell_length_a 11.8017(5)
_cell_length_b 15.0992(6)
_cell_length_c 19.6217(8)
_cell_measurement_reflns_used 9898
_cell_measurement_temperature 100(2)
_cell_measurement_theta_max 80.407
_cell_measurement_theta_min 4.527
_cell_volume 3496.5(2)
_computing_cell_refinement 'Bruker SAINT'
_computing_data_collection 'Bruker APEX2'
_computing_data_reduction 'Bruker SAINT'
_computing_molecular_graphics
; Dolomanov, O.V.; Bourhis, L.J.; Gildea, R.J.; Howard, J.A.K.; Puschmann, H., 
OLEX2: A complete structure solution, refinement and analysis program
(2009). J. Appl. Cryst., 42, 339-341.
;
_computing_publication_material 'CIFTAB-2013/2 (Sheldrick, 2013)'
_computing_structure_refinement 'SHELXL-2014/7 (Sheldrick, 2014)'
_computing_structure_solution 'SHELXT-2014/5 (Sheldrick, 2014)'
_diffrn_ambient_temperature 100(2)
_diffrn_detector_area_resol_mean 10.42
_diffrn_measured_fraction_theta_full 0.999
_diffrn_measured_fraction_theta_max 0.999
_diffrn_measurement_device_type 'Bruker D8 with PHOTON 100 detector'
_diffrn_measurement_method '\w/\q shutterless scans'
_diffrn_radiation_type Synchrotron
_diffrn_radiation_wavelength 0.7749
_diffrn_reflns_av_R_equivalents 0.0313
_diffrn_reflns_av_unetI/netI 0.0284
_diffrn_reflns_Laue_measured_fraction_full 0.999
_diffrn_reflns_Laue_measured_fraction_max 0.999
_diffrn_reflns_limit_h_max 19
_diffrn_reflns_limit_h_min -19
_diffrn_reflns_limit_k_max 25
_diffrn_reflns_limit_k_min -25
_diffrn_reflns_limit_l_max 32
_diffrn_reflns_limit_l_min -32
_diffrn_reflns_number 66544
_diffrn_reflns_point_group_measured_fraction_full 0.999
_diffrn_reflns_point_group_measured_fraction_max 0.998
_diffrn_reflns_theta_full 27.706
_diffrn_reflns_theta_max 40.271
_diffrn_reflns_theta_min 2.196
_diffrn_source 'Advanced Light Source station 11.3.1'
_exptl_absorpt_coefficient_mu 0.175
_exptl_absorpt_correction_T_max 0.7479
_exptl_absorpt_correction_T_min 0.7148
_exptl_absorpt_correction_type multi-scan
_exptl_absorpt_process_details 'SADABS-2014/5 (Bruker AXS)'
_exptl_crystal_colour colorless
_exptl_crystal_density_diffrn 1.229
_exptl_crystal_density_method 'not measured'
_exptl_crystal_description block
_exptl_crystal_F_000 1392
_exptl_crystal_size_max 0.250
_exptl_crystal_size_mid 0.150
_exptl_crystal_size_min 0.040
_refine_diff_density_max 0.362
_refine_diff_density_min -0.268
_refine_diff_density_rms 0.042
_refine_ls_abs_structure_details
; 
 Flack x determined using 6634 quotients [(I+)-(I-)]/[(I+)+(I-)] 
 (Parsons, Flack and Wagner, Acta Cryst. B69 (2013) 249-259). 
;
_refine_ls_abs_structure_Flack -0.002(11)
_refine_ls_extinction_method none
_refine_ls_goodness_of_fit_ref 1.037
_refine_ls_hydrogen_treatment mixed
_refine_ls_matrix_type full
_refine_ls_number_parameters 424
_refine_ls_number_reflns 16966
_refine_ls_number_restraints 0
_refine_ls_restrained_S_all 1.037
_refine_ls_R_factor_all 0.0368
_refine_ls_R_factor_gt 0.0318
_refine_ls_shift/su_max 0.001
_refine_ls_shift/su_mean 0.000
_refine_ls_structure_factor_coef Fsqd
_refine_ls_weighting_details 'w=1/[\s^2^(Fo^2^)+(0.0502P)^2^+0.1843P] where P=(Fo^2^+2Fc^2^)/3'
_refine_ls_weighting_scheme calc
_refine_ls_wR_factor_gt 0.0824
_refine_ls_wR_factor_ref 0.0853
_reflns_Friedel_coverage 0.836
_reflns_Friedel_fraction_full 0.999
_reflns_Friedel_fraction_max 0.997
_reflns_number_gt 15564
_reflns_number_total 16966
_reflns_threshold_expression 'I > 2\s(I)'
_cod_data_source_file ja6b11348_si_022.cif
_cod_data_source_block sjm23
_cod_depositor_comments 'Adding full bibliography for 4125336--4125366.cif.'
_cod_database_code 4125364
_shelx_shelxl_version_number 2014/7
_shelx_space_group_comment
; 
The symmetry employed for this shelxl refinement is uniquely defined 
by the following loop, which should always be used as a source of 
symmetry information in preference to the above space-group names. 
They are only intended as comments. 
;
_shelx_estimated_absorpt_t_min 0.957
_shelx_estimated_absorpt_t_max 0.993

loop_
_space_group_symop_operation_xyz
'x, y, z'
'-x+1/2, -y, z+1/2'
'-x, y+1/2, -z+1/2'
'x+1/2, -y+1/2, -z'

loop_
_atom_site_label
_atom_site_type_symbol
_atom_site_fract_x
_atom_site_fract_y
_atom_site_fract_z
_atom_site_U_iso_or_equiv
_atom_site_adp_type
_atom_site_occupancy
_atom_site_site_symmetry_order
_atom_site_calc_flag
_atom_site_refinement_flags_posn
_atom_site_refinement_flags_adp
S1 S 0.69190(2) 0.04511(2) 0.93684(2) 0.02448(6) Uani 1 1 d . .
O1 O 0.63404(7) 0.41089(6) 0.52955(4) 0.02043(15) Uani 1 1 d . .
O2 O 0.51641(7) 0.39697(6) 0.61966(4) 0.02054(15) Uani 1 1 d . .
O3 O 0.67751(6) 0.55739(5) 0.67419(4) 0.01567(13) Uani 1 1 d . .
O4 O 0.89756(7) 0.46700(6) 0.82331(5) 0.02247(16) Uani 1 1 d . .
O5 O 0.68242(7) 0.25620(5) 0.79397(4) 0.01513(12) Uani 1 1 d . .
O6 O 0.31096(6) 0.28213(5) 0.82416(4) 0.01788(13) Uani 1 1 d . .
O7 O 0.46884(7) 0.35597(5) 0.86289(4) 0.01844(14) Uani 1 1 d . .
N1 N 0.70675(8) 0.41633(6) 0.70643(4) 0.01492(14) Uani 1 1 d . .
H1 H 0.7025(18) 0.3751(13) 0.7375(10) 0.029(5) Uiso 1 1 d . .
N2 N 0.70630(7) 0.45688(5) 0.84119(4) 0.01217(12) Uani 1 1 d . .
H2 H 0.6529(17) 0.4244(13) 0.8553(10) 0.028(5) Uiso 1 1 d . .
N3 N 0.73166(7) 0.29071(6) 0.90202(4) 0.01299(13) Uani 1 1 d . .
N4 N 0.46609(7) 0.20649(6) 0.84547(5) 0.01433(13) Uani 1 1 d . .
H4 H 0.4229(15) 0.1619(11) 0.8345(8) 0.017(4) Uiso 1 1 d . .
C1 C 0.53705(11) 0.40835(10) 0.48463(6) 0.0254(2) Uani 1 1 d . .
H1A H 0.5619 0.4181 0.4376 0.038 Uiso 1 1 calc R U
H1B H 0.4834 0.4549 0.4977 0.038 Uiso 1 1 calc R U
H1C H 0.5001 0.3504 0.4881 0.038 Uiso 1 1 calc R U
C2 C 0.61060(9) 0.40047(7) 0.59630(5) 0.01493(15) Uani 1 1 d . .
C3 C 0.72027(9) 0.38856(7) 0.63607(5) 0.01507(15) Uani 1 1 d . .
H3 H 0.7814 0.4246 0.6142 0.018 Uiso 1 1 calc R U
C4 C 0.68691(8) 0.50191(6) 0.72051(5) 0.01238(14) Uani 1 1 d . .
C5 C 0.67149(8) 0.52954(6) 0.79567(5) 0.01154(13) Uani 1 1 d . .
C6 C 0.54350(8) 0.54662(7) 0.80608(5) 0.01385(15) Uani 1 1 d . .
H6A H 0.5165 0.5879 0.7704 0.017 Uiso 1 1 calc R U
H6B H 0.5019 0.4901 0.8005 0.017 Uiso 1 1 calc R U
C7 C 0.51620(10) 0.58560(8) 0.87619(6) 0.01958(18) Uani 1 1 d . .
H7A H 0.4340 0.5982 0.8791 0.023 Uiso 1 1 calc R U
H7B H 0.5351 0.5417 0.9119 0.023 Uiso 1 1 calc R U
C8 C 0.58252(11) 0.67080(8) 0.88909(6) 0.0234(2) Uani 1 1 d . .
H8A H 0.5673 0.6922 0.9359 0.028 Uiso 1 1 calc R U
H8B H 0.5576 0.7171 0.8567 0.028 Uiso 1 1 calc R U
C9 C 0.70975(10) 0.65395(7) 0.88035(6) 0.02080(19) Uani 1 1 d . .
H9A H 0.7516 0.7101 0.8870 0.025 Uiso 1 1 calc R U
H9B H 0.7356 0.6115 0.9155 0.025 Uiso 1 1 calc R U
C10 C 0.73629(9) 0.61673(6) 0.80955(5) 0.01489(15) Uani 1 1 d . .
H10A H 0.8188 0.6057 0.8058 0.018 Uiso 1 1 calc R U
H10B H 0.7153 0.6611 0.7746 0.018 Uiso 1 1 calc R U
C11 C 0.81483(8) 0.42734(6) 0.84564(5) 0.01397(14) Uani 1 1 d . .
C12 C 0.83444(8) 0.33641(6) 0.87913(5) 0.01368(15) Uani 1 1 d . .
H12 H 0.8750 0.2974 0.8459 0.016 Uiso 1 1 calc R U
C13 C 0.90559(9) 0.34291(8) 0.94428(6) 0.01972(18) Uani 1 1 d . .
H13A H 0.9514 0.2888 0.9513 0.024 Uiso 1 1 calc R U
H13B H 0.9564 0.3950 0.9431 0.024 Uiso 1 1 calc R U
C14 C 0.81497(10) 0.35280(8) 0.99962(5) 0.0220(2) Uani 1 1 d . .
H14A H 0.8457 0.3379 1.0452 0.026 Uiso 1 1 calc R U
H14B H 0.7841 0.4137 1.0006 0.026 Uiso 1 1 calc R U
C15 C 0.72494(10) 0.28611(8) 0.97736(5) 0.02002(18) Uani 1 1 d . .
H15A H 0.7428 0.2259 0.9941 0.024 Uiso 1 1 calc R U
H15B H 0.6489 0.3035 0.9939 0.024 Uiso 1 1 calc R U
C16 C 0.66545(8) 0.24924(6) 0.85596(5) 0.01218(14) Uani 1 1 d . .
C17 C 0.57033(8) 0.18980(6) 0.88271(5) 0.01414(15) Uani 1 1 d . .
H17 H 0.5581 0.2013 0.9324 0.017 Uiso 1 1 calc R U
C18 C 0.60210(9) 0.09180(7) 0.87179(6) 0.01856(18) Uani 1 1 d . .
H18A H 0.6410 0.0861 0.8273 0.022 Uiso 1 1 calc R U
H18B H 0.5315 0.0565 0.8694 0.022 Uiso 1 1 calc R U
C19 C 0.83327(8) 0.06889(7) 0.91421(5) 0.01598(16) Uani 1 1 d . .
C20 C 0.87002(10) 0.09687(8) 0.85033(6) 0.02006(18) Uani 1 1 d . .
H20 H 0.8166 0.1092 0.8154 0.024 Uiso 1 1 calc R U
C21 C 0.98562(10) 0.10676(9) 0.83788(6) 0.0238(2) Uani 1 1 d . .
H21 H 1.0105 0.1259 0.7943 0.029 Uiso 1 1 calc R U
C22 C 1.06487(10) 0.08904(9) 0.88843(7) 0.0261(2) Uani 1 1 d . .
H22 H 1.1435 0.0956 0.8795 0.031 Uiso 1 1 calc R U
C23 C 1.02755(10) 0.06172(11) 0.95204(7) 0.0299(3) Uani 1 1 d . .
H23 H 1.0812 0.0494 0.9868 0.036 Uiso 1 1 calc R U
C24 C 0.91257(9) 0.05217(10) 0.96556(6) 0.0244(2) Uani 1 1 d . .
H24 H 0.8880 0.0343 1.0096 0.029 Uiso 1 1 calc R U
C25 C 0.75228(10) 0.29012(7) 0.63261(5) 0.01906(18) Uani 1 1 d . .
H25A H 0.6950 0.2558 0.6583 0.023 Uiso 1 1 calc R U
H25B H 0.7485 0.2708 0.5845 0.023 Uiso 1 1 calc R U
C26 C 0.86976(11) 0.26716(9) 0.66061(6) 0.0256(2) Uani 1 1 d . .
H26 H 0.8742 0.2880 0.7089 0.031 Uiso 1 1 calc R U
C27 C 0.96419(12) 0.31206(12) 0.61992(8) 0.0342(3) Uani 1 1 d . .
H27A H 0.9555 0.2979 0.5715 0.051 Uiso 1 1 calc R U
H27B H 1.0379 0.2907 0.6360 0.051 Uiso 1 1 calc R U
H27C H 0.9596 0.3763 0.6262 0.051 Uiso 1 1 calc R U
C28 C 0.88159(15) 0.16593(11) 0.66000(7) 0.0368(4) Uani 1 1 d . .
H28A H 0.8240 0.1398 0.6898 0.055 Uiso 1 1 calc R U
H28B H 0.9571 0.1494 0.6764 0.055 Uiso 1 1 calc R U
H28C H 0.8712 0.1439 0.6134 0.055 Uiso 1 1 calc R U
C29 C 0.41924(8) 0.28851(7) 0.84518(5) 0.01431(15) Uani 1 1 d . .
C30 C 0.24263(9) 0.35896(7) 0.80333(6) 0.01676(16) Uani 1 1 d . .
C31 C 0.29067(11) 0.39487(10) 0.73685(7) 0.0273(2) Uani 1 1 d . .
H31A H 0.3674 0.4175 0.7447 0.041 Uiso 1 1 calc R U
H31B H 0.2423 0.4429 0.7201 0.041 Uiso 1 1 calc R U
H31C H 0.2933 0.3473 0.7029 0.041 Uiso 1 1 calc R U
C32 C 0.23584(12) 0.42815(9) 0.85948(7) 0.0275(2) Uani 1 1 d . .
H32A H 0.2158 0.3994 0.9026 0.041 Uiso 1 1 calc R U
H32B H 0.1779 0.4721 0.8478 0.041 Uiso 1 1 calc R U
H32C H 0.3094 0.4576 0.8642 0.041 Uiso 1 1 calc R U
C33 C 0.12650(9) 0.31755(8) 0.79183(7) 0.0234(2) Uani 1 1 d . .
H33A H 0.1319 0.2724 0.7561 0.035 Uiso 1 1 calc R U
H33B H 0.0727 0.3635 0.7778 0.035 Uiso 1 1 calc R U
H33C H 0.1002 0.2900 0.8342 0.035 Uiso 1 1 calc R U

loop_
_atom_site_aniso_label
_atom_site_aniso_U_11
_atom_site_aniso_U_22
_atom_site_aniso_U_33
_atom_site_aniso_U_23
_atom_site_aniso_U_13
_atom_site_aniso_U_12
S1 0.01293(9) 0.02866(13) 0.03186(14) 0.01835(11) -0.00374(9) -0.00289(9)
O1 0.0185(3) 0.0303(4) 0.0125(3) -0.0013(3) -0.0006(2) 0.0027(3)
O2 0.0169(3) 0.0238(4) 0.0209(3) 0.0005(3) 0.0028(3) 0.0012(3)
O3 0.0169(3) 0.0160(3) 0.0141(3) 0.0032(2) 0.0014(2) 0.0029(2)
O4 0.0125(3) 0.0196(3) 0.0353(4) 0.0077(3) 0.0034(3) -0.0007(3)
O5 0.0176(3) 0.0160(3) 0.0118(3) 0.0007(2) 0.0002(2) -0.0018(2)
O6 0.0117(3) 0.0139(3) 0.0281(4) 0.0000(3) -0.0033(3) 0.0008(2)
O7 0.0166(3) 0.0146(3) 0.0241(4) -0.0006(3) -0.0023(3) -0.0028(2)
N1 0.0203(4) 0.0130(3) 0.0114(3) -0.0006(3) 0.0010(3) 0.0021(3)
N2 0.0107(3) 0.0123(3) 0.0135(3) 0.0017(3) -0.0002(2) -0.0001(2)
N3 0.0124(3) 0.0148(3) 0.0118(3) 0.0009(3) -0.0011(2) -0.0017(3)
N4 0.0115(3) 0.0133(3) 0.0182(3) 0.0001(3) -0.0028(3) -0.0004(3)
C1 0.0235(5) 0.0345(6) 0.0181(4) -0.0029(4) -0.0063(4) 0.0036(5)
C2 0.0177(4) 0.0134(4) 0.0137(4) -0.0012(3) 0.0006(3) 0.0013(3)
C3 0.0168(4) 0.0159(4) 0.0125(3) -0.0017(3) 0.0005(3) 0.0024(3)
C4 0.0109(3) 0.0135(3) 0.0127(3) 0.0002(3) 0.0007(3) 0.0011(3)
C5 0.0117(3) 0.0112(3) 0.0117(3) 0.0005(3) -0.0002(3) 0.0004(3)
C6 0.0117(3) 0.0147(3) 0.0151(4) 0.0010(3) 0.0011(3) 0.0009(3)
C7 0.0208(4) 0.0201(4) 0.0179(4) 0.0008(3) 0.0061(3) 0.0036(3)
C8 0.0301(5) 0.0190(4) 0.0210(4) -0.0059(4) 0.0037(4) 0.0035(4)
C9 0.0266(5) 0.0178(4) 0.0180(4) -0.0039(3) -0.0037(4) -0.0026(4)
C10 0.0155(4) 0.0121(3) 0.0171(4) -0.0001(3) -0.0009(3) -0.0018(3)
C11 0.0114(3) 0.0137(3) 0.0168(4) 0.0006(3) -0.0012(3) 0.0000(3)
C12 0.0105(3) 0.0139(3) 0.0166(4) 0.0012(3) -0.0016(3) -0.0005(3)
C13 0.0156(4) 0.0220(5) 0.0216(4) 0.0013(4) -0.0075(3) -0.0007(3)
C14 0.0230(5) 0.0273(5) 0.0157(4) -0.0013(4) -0.0059(4) -0.0043(4)
C15 0.0244(5) 0.0237(5) 0.0120(4) 0.0005(3) -0.0023(3) -0.0068(4)
C16 0.0116(3) 0.0119(3) 0.0130(3) 0.0011(3) -0.0007(3) -0.0005(3)
C17 0.0121(3) 0.0159(4) 0.0144(4) 0.0028(3) -0.0019(3) -0.0025(3)
C18 0.0145(4) 0.0146(4) 0.0266(5) 0.0056(4) -0.0062(3) -0.0019(3)
C19 0.0129(3) 0.0154(4) 0.0197(4) 0.0028(3) -0.0020(3) -0.0003(3)
C20 0.0188(4) 0.0230(5) 0.0184(4) 0.0031(4) -0.0022(3) -0.0031(4)
C21 0.0216(5) 0.0282(5) 0.0216(5) 0.0004(4) 0.0047(4) -0.0013(4)
C22 0.0144(4) 0.0326(6) 0.0312(6) 0.0042(5) 0.0034(4) 0.0023(4)
C23 0.0140(4) 0.0440(7) 0.0318(6) 0.0124(5) -0.0042(4) 0.0004(4)
C24 0.0149(4) 0.0361(6) 0.0221(5) 0.0084(4) -0.0028(3) -0.0008(4)
C25 0.0241(5) 0.0180(4) 0.0152(4) -0.0031(3) -0.0001(3) 0.0070(4)
C26 0.0281(5) 0.0328(6) 0.0159(4) -0.0026(4) -0.0004(4) 0.0157(5)
C27 0.0237(5) 0.0460(8) 0.0328(6) -0.0009(6) 0.0004(5) 0.0120(5)
C28 0.0516(9) 0.0355(7) 0.0233(5) 0.0059(5) 0.0076(6) 0.0279(7)
C29 0.0130(3) 0.0149(4) 0.0150(4) 0.0008(3) 0.0001(3) -0.0009(3)
C30 0.0145(4) 0.0147(4) 0.0211(4) 0.0004(3) -0.0021(3) 0.0013(3)
C31 0.0254(5) 0.0320(6) 0.0246(5) 0.0078(5) -0.0043(4) -0.0060(5)
C32 0.0267(5) 0.0228(5) 0.0329(6) -0.0085(5) -0.0019(5) 0.0064(4)
C33 0.0127(4) 0.0223(5) 0.0351(6) -0.0010(4) -0.0019(4) 0.0015(3)

loop_
_atom_type_symbol
_atom_type_description
_atom_type_scat_dispersion_real
_atom_type_scat_dispersion_imag
_atom_type_scat_source
C C 0.0040 0.0020 'International Tables Vol C Tables 4.2.6.8 and 6.1.1.4'
H H 0.0000 0.0000 'International Tables Vol C Tables 4.2.6.8 and 6.1.1.4'
N N 0.0080 0.0040 'International Tables Vol C Tables 4.2.6.8 and 6.1.1.4'
O O 0.0130 0.0070 'International Tables Vol C Tables 4.2.6.8 and 6.1.1.4'
S S 0.1430 0.1480 'International Tables Vol C Tables 4.2.6.8 and 6.1.1.4'

loop_
_geom_angle_atom_site_label_1
_geom_angle_atom_site_label_2
_geom_angle_atom_site_label_3
_geom_angle
C19 S1 C18 107.36(5)
C2 O1 C1 115.28(9)
C29 O6 C30 123.31(8)
C4 N1 C3 119.54(8)
C4 N1 H1 122.2(13)
C3 N1 H1 117.7(13)
C11 N2 C5 123.11(8)
C11 N2 H2 119.4(13)
C5 N2 H2 115.0(14)
C16 N3 C12 119.50(8)
C16 N3 C15 127.99(8)
C12 N3 C15 111.84(8)
C29 N4 C17 120.38(8)
C29 N4 H4 117.8(11)
C17 N4 H4 119.0(11)
O1 C1 H1A 109.5
O1 C1 H1B 109.5
H1A C1 H1B 109.5
O1 C1 H1C 109.5
H1A C1 H1C 109.5
H1B C1 H1C 109.5
O2 C2 O1 124.38(10)
O2 C2 C3 125.81(9)
O1 C2 C3 109.73(8)
N1 C3 C2 111.11(8)
N1 C3 C25 110.42(8)
C2 C3 C25 107.51(8)
N1 C3 H3 109.3
C2 C3 H3 109.3
C25 C3 H3 109.3
O3 C4 N1 120.99(9)
O3 C4 C5 120.45(8)
N1 C4 C5 118.52(8)
N2 C5 C4 110.19(7)
N2 C5 C6 108.46(7)
C4 C5 C6 106.65(7)
N2 C5 C10 112.91(7)
C4 C5 C10 109.88(7)
C6 C5 C10 108.53(8)
C7 C6 C5 112.87(8)
C7 C6 H6A 109.0
C5 C6 H6A 109.0
C7 C6 H6B 109.0
C5 C6 H6B 109.0
H6A C6 H6B 107.8
C8 C7 C6 111.41(9)
C8 C7 H7A 109.3
C6 C7 H7A 109.3
C8 C7 H7B 109.3
C6 C7 H7B 109.3
H7A C7 H7B 108.0
C7 C8 C9 110.11(9)
C7 C8 H8A 109.6
C9 C8 H8A 109.6
C7 C8 H8B 109.6
C9 C8 H8B 109.6
H8A C8 H8B 108.2
C10 C9 C8 111.28(9)
C10 C9 H9A 109.4
C8 C9 H9A 109.4
C10 C9 H9B 109.4
C8 C9 H9B 109.4
H9A C9 H9B 108.0
C9 C10 C5 111.78(8)
C9 C10 H10A 109.3
C5 C10 H10A 109.3
C9 C10 H10B 109.3
C5 C10 H10B 109.3
H10A C10 H10B 107.9
O4 C11 N2 124.56(9)
O4 C11 C12 117.92(9)
N2 C11 C12 117.50(8)
N3 C12 C13 103.17(8)
N3 C12 C11 115.22(8)
C13 C12 C11 112.41(8)
N3 C12 H12 108.6
C13 C12 H12 108.6
C11 C12 H12 108.6
C14 C13 C12 102.42(8)
C14 C13 H13A 111.3
C12 C13 H13A 111.3
C14 C13 H13B 111.3
C12 C13 H13B 111.3
H13A C13 H13B 109.2
C15 C14 C13 102.63(9)
C15 C14 H14A 111.2
C13 C14 H14A 111.2
C15 C14 H14B 111.2
C13 C14 H14B 111.2
H14A C14 H14B 109.2
N3 C15 C14 102.53(8)
N3 C15 H15A 111.3
C14 C15 H15A 111.3
N3 C15 H15B 111.3
C14 C15 H15B 111.3
H15A C15 H15B 109.2
O5 C16 N3 121.71(9)
O5 C16 C17 120.38(8)
N3 C16 C17 117.87(8)
N4 C17 C16 110.30(8)
N4 C17 C18 107.62(8)
C16 C17 C18 109.69(8)
N4 C17 H17 109.7
C16 C17 H17 109.7
C18 C17 H17 109.7
C17 C18 S1 114.84(8)
C17 C18 H18A 108.6
S1 C18 H18A 108.6
C17 C18 H18B 108.6
S1 C18 H18B 108.6
H18A C18 H18B 107.5
C20 C19 C24 119.68(10)
C20 C19 S1 125.68(8)
C24 C19 S1 114.53(8)
C19 C20 C21 119.69(10)
C19 C20 H20 120.2
C21 C20 H20 120.2
C22 C21 C20 120.87(11)
C22 C21 H21 119.6
C20 C21 H21 119.6
C23 C22 C21 119.09(11)
C23 C22 H22 120.5
C21 C22 H22 120.5
C22 C23 C24 120.85(11)
C22 C23 H23 119.6
C24 C23 H23 119.6
C23 C24 C19 119.81(11)
C23 C24 H24 120.1
C19 C24 H24 120.1
C26 C25 C3 115.22(10)
C26 C25 H25A 108.5
C3 C25 H25A 108.5
C26 C25 H25B 108.5
C3 C25 H25B 108.5
H25A C25 H25B 107.5
C27 C26 C25 111.85(10)
C27 C26 C28 111.78(11)
C25 C26 C28 107.76(12)
C27 C26 H26 108.5
C25 C26 H26 108.5
C28 C26 H26 108.5
C26 C27 H27A 109.5
C26 C27 H27B 109.5
H27A C27 H27B 109.5
C26 C27 H27C 109.5
H27A C27 H27C 109.5
H27B C27 H27C 109.5
C26 C28 H28A 109.5
C26 C28 H28B 109.5
H28A C28 H28B 109.5
C26 C28 H28C 109.5
H28A C28 H28C 109.5
H28B C28 H28C 109.5
O7 C29 O6 126.87(9)
O7 C29 N4 124.28(9)
O6 C29 N4 108.84(8)
O6 C30 C32 111.68(9)
O6 C30 C31 108.36(9)
C32 C30 C31 113.32(10)
O6 C30 C33 102.16(8)
C32 C30 C33 110.00(10)
C31 C30 C33 110.76(10)
C30 C31 H31A 109.5
C30 C31 H31B 109.5
H31A C31 H31B 109.5
C30 C31 H31C 109.5
H31A C31 H31C 109.5
H31B C31 H31C 109.5
C30 C32 H32A 109.5
C30 C32 H32B 109.5
H32A C32 H32B 109.5
C30 C32 H32C 109.5
H32A C32 H32C 109.5
H32B C32 H32C 109.5
C30 C33 H33A 109.5
C30 C33 H33B 109.5
H33A C33 H33B 109.5
C30 C33 H33C 109.5
H33A C33 H33C 109.5
H33B C33 H33C 109.5

loop_
_geom_bond_atom_site_label_1
_geom_bond_atom_site_label_2
_geom_bond_distance
S1 C19 1.7634(10)
S1 C18 1.8024(11)
O1 C2 1.3479(12)
O1 C1 1.4451(14)
O2 C2 1.2035(13)
O3 C4 1.2410(11)
O4 C11 1.2263(12)
O5 C16 1.2372(11)
O6 C29 1.3463(12)
O6 C30 1.4708(13)
O7 C29 1.2251(12)
N1 C4 1.3418(13)
N1 C3 1.4517(13)
N1 H1 0.87(2)
N2 C11 1.3590(12)
N2 C5 1.4731(12)
N2 H2 0.85(2)
N3 C16 1.3489(12)
N3 C12 1.4660(12)
N3 C15 1.4820(13)
N4 C29 1.3563(13)
N4 C17 1.4528(12)
N4 H4 0.872(17)
C1 H1A 0.9800
C1 H1B 0.9800
C1 H1C 0.9800
C2 C3 1.5220(14)
C3 C25 1.5352(15)
C3 H3 1.0000
C4 C5 1.5434(13)
C5 C6 1.5460(13)
C5 C10 1.5467(13)
C6 C7 1.5307(14)
C6 H6A 0.9900
C6 H6B 0.9900
C7 C8 1.5269(18)
C7 H7A 0.9900
C7 H7B 0.9900
C8 C9 1.5326(18)
C8 H8A 0.9900
C8 H8B 0.9900
C9 C10 1.5310(15)
C9 H9A 0.9900
C9 H9B 0.9900
C10 H10A 0.9900
C10 H10B 0.9900
C11 C12 1.5396(13)
C12 C13 1.5325(14)
C12 H12 1.0000
C13 C14 1.5315(17)
C13 H13A 0.9900
C13 H13B 0.9900
C14 C15 1.5277(16)
C14 H14A 0.9900
C14 H14B 0.9900
C15 H15A 0.9900
C15 H15B 0.9900
C16 C17 1.5302(13)
C17 C18 1.5414(15)
C17 H17 1.0000
C18 H18A 0.9900
C18 H18B 0.9900
C19 C20 1.3921(15)
C19 C24 1.3982(15)
C20 C21 1.3939(17)
C20 H20 0.9500
C21 C22 1.3893(18)
C21 H21 0.9500
C22 C23 1.3865(19)
C22 H22 0.9500
C23 C24 1.3901(17)
C23 H23 0.9500
C24 H24 0.9500
C25 C26 1.5312(17)
C25 H25A 0.9900
C25 H25B 0.9900
C26 C27 1.529(2)
C26 C28 1.535(2)
C26 H26 1.0000
C27 H27A 0.9800
C27 H27B 0.9800
C27 H27C 0.9800
C28 H28A 0.9800
C28 H28B 0.9800
C28 H28C 0.9800
C30 C32 1.5206(17)
C30 C31 1.5221(17)
C30 C33 1.5232(16)
C31 H31A 0.9800
C31 H31B 0.9800
C31 H31C 0.9800
C32 H32A 0.9800
C32 H32B 0.9800
C32 H32C 0.9800
C33 H33A 0.9800
C33 H33B 0.9800
C33 H33C 0.9800

loop_
_geom_hbond_atom_site_label_D
_geom_hbond_atom_site_label_H
_geom_hbond_atom_site_label_A
_geom_hbond_distance_DH
_geom_hbond_distance_HA
_geom_hbond_distance_DA
_geom_hbond_angle_DHA
_geom_hbond_site_symmetry_A
N1 H1 O5 0.87(2) 2.12(2) 2.9798(11) 166.9(18) .
N2 H2 O7 0.85(2) 2.41(2) 3.2182(11) 160.2(18) .
N4 H4 O3 0.872(17) 1.980(17) 2.8442(11) 170.7(16) 3_646

loop_
_geom_torsion_atom_site_label_1
_geom_torsion_atom_site_label_2
_geom_torsion_atom_site_label_3
_geom_torsion_atom_site_label_4
_geom_torsion
C1 O1 C2 O2 -6.43(16)
C1 O1 C2 C3 170.29(9)
C4 N1 C3 C2 -65.69(12)
C4 N1 C3 C25 175.12(9)
O2 C2 C3 N1 -29.02(14)
O1 C2 C3 N1 154.32(9)
O2 C2 C3 C25 91.90(12)
O1 C2 C3 C25 -84.76(10)
C3 N1 C4 O3 1.56(14)
C3 N1 C4 C5 179.31(8)
C11 N2 C5 C4 65.43(11)
C11 N2 C5 C6 -178.17(8)
C11 N2 C5 C10 -57.86(12)
O3 C4 C5 N2 -169.98(8)
N1 C4 C5 N2 12.26(12)
O3 C4 C5 C6 72.50(11)
N1 C4 C5 C6 -105.26(10)
O3 C4 C5 C10 -44.95(11)
N1 C4 C5 C10 137.29(9)
N2 C5 C6 C7 68.32(10)
C4 C5 C6 C7 -173.02(8)
C10 C5 C6 C7 -54.68(10)
C5 C6 C7 C8 55.95(12)
C6 C7 C8 C9 -55.42(12)
C7 C8 C9 C10 56.76(13)
C8 C9 C10 C5 -58.03(12)
N2 C5 C10 C9 -64.80(11)
C4 C5 C10 C9 171.74(8)
C6 C5 C10 C9 55.48(10)
C5 N2 C11 O4 14.49(16)
C5 N2 C11 C12 -163.55(8)
C16 N3 C12 C13 -159.50(9)
C15 N3 C12 C13 11.89(11)
C16 N3 C12 C11 77.61(11)
C15 N3 C12 C11 -111.00(10)
O4 C11 C12 N3 -177.40(9)
N2 C11 C12 N3 0.78(13)
O4 C11 C12 C13 64.78(13)
N2 C11 C12 C13 -117.05(10)
N3 C12 C13 C14 -32.93(10)
C11 C12 C13 C14 91.82(10)
C12 C13 C14 C15 41.95(11)
C16 N3 C15 C14 -175.43(10)
C12 N3 C15 C14 14.09(12)
C13 C14 C15 N3 -34.23(11)
C12 N3 C16 O5 -7.57(14)
C15 N3 C16 O5 -177.42(10)
C12 N3 C16 C17 170.14(8)
C15 N3 C16 C17 0.29(15)
C29 N4 C17 C16 -59.27(12)
C29 N4 C17 C18 -178.90(9)
O5 C16 C17 N4 -47.40(12)
N3 C16 C17 N4 134.85(9)
O5 C16 C17 C18 70.97(11)
N3 C16 C17 C18 -106.78(10)
N4 C17 C18 S1 -156.74(7)
C16 C17 C18 S1 83.24(9)
C19 S1 C18 C17 -86.31(9)
C18 S1 C19 C20 -15.49(12)
C18 S1 C19 C24 168.40(9)
C24 C19 C20 C21 0.88(18)
S1 C19 C20 C21 -175.04(10)
C19 C20 C21 C22 0.01(19)
C20 C21 C22 C23 -0.4(2)
C21 C22 C23 C24 -0.1(2)
C22 C23 C24 C19 1.0(2)
C20 C19 C24 C23 -1.4(2)
S1 C19 C24 C23 174.96(12)
N1 C3 C25 C26 -67.46(12)
C2 C3 C25 C26 171.19(9)
C3 C25 C26 C27 -62.69(13)
C3 C25 C26 C28 174.07(9)
C30 O6 C29 O7 15.45(16)
C30 O6 C29 N4 -166.04(9)
C17 N4 C29 O7 15.24(15)
C17 N4 C29 O6 -163.32(9)
C29 O6 C30 C32 -56.90(13)
C29 O6 C30 C31 68.60(12)
C29 O6 C30 C33 -174.43(10)
